data_7017064
loop_
_publ_author_name
'Huang, Liang'
'Cheng, Ju'
'Xie, Kefeng'
'Xi, Pinxian'
'Hou, Fengping'
'Li, Zhengpeng'
'Xie, Guoqiang'
'Shi, Yanjun'
'Liu, Hongyan'
'Bai, Decheng'
'Zeng, Zhengzhi'

_publ_section_title
;
 Cu(2+)-selective fluorescent chemosensor based on coumarin and its
 application in bioimaging.
;
_journal_issue 41
_journal_name_full 'Dalton transactions (Cambridge, England : 2003)'
_journal_page_first 10815
_journal_page_last 10817
_journal_paper_doi 10.1039/c1dt11123j
_journal_volume 40
_journal_year 2011
_chemical_formula_sum 'C21 H21 N3 O4'
_chemical_formula_weight 379.41
_chemical_name_systematic
;
?
;
_space_group_IT_number 2
_symmetry_cell_setting triclinic
_symmetry_space_group_name_Hall '-P 1'
_symmetry_space_group_name_H-M 'P -1'
_atom_sites_solution_hydrogens geom
_atom_sites_solution_primary direct
_atom_sites_solution_secondary difmap
_audit_creation_method SHELXL-97
_cell_angle_alpha 89.947(3)
_cell_angle_beta 85.210(3)
_cell_angle_gamma 67.715(3)
_cell_formula_units_Z 2
_cell_length_a 8.358(3)
_cell_length_b 10.068(3)
_cell_length_c 11.971(4)
_cell_measurement_reflns_used 1462
_cell_measurement_temperature 296(2)
_cell_measurement_theta_max 28.00
_cell_measurement_theta_min 2.64
_cell_volume 928.3(5)
_computing_cell_refinement 'Bruker SAINT'
_computing_data_collection 'Bruker APEX2'
_computing_data_reduction 'Bruker SAINT'
_computing_molecular_graphics 'Bruker SHELXTL'
_computing_publication_material 'Bruker SHELXTL'
_computing_structure_refinement 'SHELXL-97 (Sheldrick, 2008)'
_computing_structure_solution 'SHELXS-97 (Sheldrick, 2008)'
_diffrn_ambient_temperature 296(2)
_diffrn_measured_fraction_theta_full 0.985
_diffrn_measured_fraction_theta_max 0.985
_diffrn_measurement_device_type 'Bruker APEX-II CCD'
_diffrn_measurement_method '\f and \w scans'
_diffrn_radiation_monochromator graphite
_diffrn_radiation_source 'fine-focus sealed tube'
_diffrn_radiation_type MoK\a
_diffrn_radiation_wavelength 0.71073
_diffrn_reflns_av_R_equivalents 0.0295
_diffrn_reflns_av_sigmaI/netI 0.0544
_diffrn_reflns_limit_h_max 9
_diffrn_reflns_limit_h_min -10
_diffrn_reflns_limit_k_max 12
_diffrn_reflns_limit_k_min -12
_diffrn_reflns_limit_l_max 14
_diffrn_reflns_limit_l_min -14
_diffrn_reflns_number 6727
_diffrn_reflns_theta_full 25.49
_diffrn_reflns_theta_max 25.49
_diffrn_reflns_theta_min 2.19
_exptl_absorpt_coefficient_mu 0.096
_exptl_absorpt_correction_T_max 0.9793
_exptl_absorpt_correction_T_min 0.9765
_exptl_absorpt_correction_type multi-scan
_exptl_absorpt_process_details SADABS
_exptl_crystal_colour yellow
_exptl_crystal_density_diffrn 1.357
_exptl_crystal_density_method 'not measured'
_exptl_crystal_description block
_exptl_crystal_F_000 400
_exptl_crystal_size_max 0.25
_exptl_crystal_size_mid 0.23
_exptl_crystal_size_min 0.22
_refine_diff_density_max 0.145
_refine_diff_density_min -0.216
_refine_diff_density_rms 0.049
_refine_ls_extinction_method none
_refine_ls_goodness_of_fit_ref 0.974
_refine_ls_hydrogen_treatment mixed
_refine_ls_matrix_type full
_refine_ls_number_parameters 260
_refine_ls_number_reflns 3404
_refine_ls_number_restraints 0
_refine_ls_restrained_S_all 0.974
_refine_ls_R_factor_all 0.0970
_refine_ls_R_factor_gt 0.0513
_refine_ls_shift/su_max 0.000
_refine_ls_shift/su_mean 0.000
_refine_ls_structure_factor_coef Fsqd
_refine_ls_weighting_details 'calc w=1/[\s^2^(Fo^2^)+(0.0515P)^2^+0.0000P] where P=(Fo^2^+2Fc^2^)/3'
_refine_ls_weighting_scheme calc
_refine_ls_wR_factor_gt 0.1014
_refine_ls_wR_factor_ref 0.1182
_reflns_number_gt 1992
_reflns_number_total 3404
_reflns_threshold_expression >2sigma(I)
_cod_data_source_file c1dt11123j.txt
_cod_data_source_block p-1
_cod_depositor_comments
;
The following automatic conversions were performed:

'_symmetry_cell_setting' value 'Triclinic' changed to 'triclinic'
according to /home/saulius/struct/CIF-dictionaries/cif_core.dic
dictionary named 'cif_core.dic' version 2.4.1 from 2010-06-29.

Automatic conversion script
Id: cif_fix_values 1715 2011-07-08 13:25:40Z adriana 
;
_cod_original_cell_volume 928.4(5)
_cod_original_sg_symbol_H-M P-1
_cod_database_code 7017064

loop_
_symmetry_equiv_pos_as_xyz
'x, y, z'
'-x, -y, -z'

loop_
_atom_site_label
_atom_site_type_symbol
_atom_site_fract_x
_atom_site_fract_y
_atom_site_fract_z
_atom_site_U_iso_or_equiv
_atom_site_adp_type
_atom_site_occupancy
_atom_site_symmetry_multiplicity
_atom_site_calc_flag
_atom_site_refinement_flags
C1 C 0.5535(3) -0.6581(2) 0.6870(2) 0.0517(6) Uani 1 1 d .
C2 C 0.6648(4) -0.7897(3) 0.6406(2) 0.0682(8) Uani 1 1 d .
H2 H 0.6521 -0.8733 0.6648 0.082 Uiso 1 1 calc R
C3 C 0.7934(3) -0.7977(3) 0.5596(2) 0.0692(8) Uani 1 1 d .
H3 H 0.8685 -0.8869 0.5296 0.083 Uiso 1 1 calc R
C4 C 0.8133(3) -0.6749(3) 0.5216(2) 0.0594(7) Uani 1 1 d .
H4 H 0.9002 -0.6808 0.4657 0.071 Uiso 1 1 calc R
C5 C 0.7028(3) -0.5437(2) 0.56764(18) 0.0489(6) Uani 1 1 d .
H5 H 0.7167 -0.4610 0.5425 0.059 Uiso 1 1 calc R
C6 C 0.5708(3) -0.5313(2) 0.65070(18) 0.0404(5) Uani 1 1 d .
C7 C 0.4452(3) -0.3929(2) 0.70106(18) 0.0440(6) Uani 1 1 d .
C8 C 0.3403(3) -0.0320(2) 0.64527(19) 0.0457(6) Uani 1 1 d .
H8 H 0.4171 -0.0475 0.5813 0.055 Uiso 1 1 calc R
C9 C 0.2260(3) 0.1140(2) 0.67977(18) 0.0405(5) Uani 1 1 d .
C10 C 0.1224(3) 0.1507(2) 0.77745(17) 0.0412(5) Uani 1 1 d .
H10 H 0.1200 0.0786 0.8254 0.049 Uiso 1 1 calc R
C11 C 0.0184(2) 0.2945(2) 0.80840(17) 0.0385(5) Uani 1 1 d .
C12 C 0.0264(2) 0.4013(2) 0.73616(17) 0.0394(5) Uani 1 1 d .
C13 C 0.2262(3) 0.2247(2) 0.60304(19) 0.0452(6) Uani 1 1 d .
C14 C -0.0916(3) 0.3426(2) 0.90749(18) 0.0464(6) Uani 1 1 d .
H14 H -0.1021 0.2753 0.9578 0.056 Uiso 1 1 calc R
C15 C -0.1835(3) 0.4849(2) 0.93245(18) 0.0477(6) Uani 1 1 d .
H15 H -0.2560 0.5125 0.9987 0.057 Uiso 1 1 calc R
C16 C -0.1701(3) 0.5917(2) 0.85887(18) 0.0417(5) Uani 1 1 d .
C17 C -0.0612(3) 0.5449(2) 0.75891(18) 0.0448(6) Uani 1 1 d .
H17 H -0.0489 0.6114 0.7085 0.054 Uiso 1 1 calc R
C18 C -0.3669(3) 0.7852(2) 0.98985(18) 0.0512(6) Uani 1 1 d .
H18A H -0.3721 0.8806 1.0085 0.061 Uiso 1 1 calc R
H18B H -0.3120 0.7222 1.0487 0.061 Uiso 1 1 calc R
C19 C -0.5502(3) 0.7906(3) 0.9869(2) 0.0658(7) Uani 1 1 d .
H19A H -0.6071 0.8557 0.9309 0.099 Uiso 1 1 calc R
H19B H -0.6132 0.8232 1.0589 0.099 Uiso 1 1 calc R
H19C H -0.5463 0.6964 0.9691 0.099 Uiso 1 1 calc R
C20 C -0.2523(3) 0.8444(2) 0.80681(19) 0.0504(6) Uani 1 1 d .
H20A H -0.3585 0.9290 0.8196 0.060 Uiso 1 1 calc R
H20B H -0.2454 0.8093 0.7304 0.060 Uiso 1 1 calc R
C21 C -0.0983(3) 0.8866(3) 0.8198(2) 0.0700(8) Uani 1 1 d .
H21A H -0.1058 0.9238 0.8947 0.105 Uiso 1 1 calc R
H21B H -0.0992 0.9589 0.7672 0.105 Uiso 1 1 calc R
H21C H 0.0075 0.8038 0.8058 0.105 Uiso 1 1 calc R
N1 N 0.4562(2) -0.27147(18) 0.66046(16) 0.0448(5) Uani 1 1 d .
N2 N 0.3375(2) -0.13922(18) 0.70067(15) 0.0452(5) Uani 1 1 d .
N4 N -0.2602(2) 0.73442(18) 0.88377(15) 0.0470(5) Uani 1 1 d .
O1 O 0.4285(2) -0.65699(17) 0.76601(16) 0.0744(6) Uani 1 1 d .
H1 H 0.3785 -0.5755 0.7933 0.112 Uiso 1 1 calc R
O2 O 0.3327(2) -0.38796(16) 0.77680(13) 0.0642(5) Uani 1 1 d .
O3 O 0.3046(2) 0.20616(15) 0.51005(13) 0.0609(5) Uani 1 1 d .
O4 O 0.12759(17) 0.36459(14) 0.63508(11) 0.0466(4) Uani 1 1 d .
H1N H 0.533(3) -0.272(2) 0.6032(18) 0.056(7) Uiso 1 1 d .

loop_
_atom_site_aniso_label
_atom_site_aniso_U_11
_atom_site_aniso_U_22
_atom_site_aniso_U_33
_atom_site_aniso_U_23
_atom_site_aniso_U_13
_atom_site_aniso_U_12
C1 0.0549(15) 0.0448(15) 0.0562(17) 0.0115(12) -0.0146(13) -0.0179(12)
C2 0.0737(19) 0.0405(15) 0.088(2) 0.0141(14) -0.0241(17) -0.0159(14)
C3 0.0666(19) 0.0412(15) 0.085(2) -0.0078(14) -0.0270(16) 0.0003(14)
C4 0.0562(16) 0.0546(16) 0.0551(17) -0.0076(13) -0.0025(13) -0.0077(13)
C5 0.0512(14) 0.0429(14) 0.0503(15) 0.0043(11) -0.0056(12) -0.0150(12)
C6 0.0434(13) 0.0398(12) 0.0389(13) 0.0057(10) -0.0116(10) -0.0152(10)
C7 0.0470(14) 0.0449(14) 0.0424(15) 0.0024(11) -0.0047(11) -0.0198(11)
C8 0.0443(13) 0.0420(14) 0.0475(15) -0.0027(11) 0.0060(11) -0.0148(11)
C9 0.0339(12) 0.0393(12) 0.0460(14) -0.0036(11) 0.0007(10) -0.0122(10)
C10 0.0419(13) 0.0390(13) 0.0442(14) 0.0037(10) -0.0002(11) -0.0179(10)
C11 0.0356(12) 0.0384(12) 0.0427(14) -0.0003(10) 0.0011(10) -0.0163(10)
C12 0.0356(12) 0.0440(13) 0.0372(14) -0.0041(10) 0.0061(10) -0.0153(10)
C13 0.0406(13) 0.0408(13) 0.0487(16) -0.0027(11) 0.0057(11) -0.0112(11)
C14 0.0489(14) 0.0438(14) 0.0459(15) 0.0045(11) 0.0057(11) -0.0191(11)
C15 0.0493(14) 0.0485(14) 0.0425(14) -0.0051(11) 0.0124(11) -0.0188(11)
C16 0.0374(12) 0.0410(13) 0.0458(14) -0.0029(11) 0.0016(10) -0.0151(10)
C17 0.0470(13) 0.0394(13) 0.0462(15) 0.0029(10) 0.0076(11) -0.0168(11)
C18 0.0518(14) 0.0438(14) 0.0525(16) -0.0117(11) 0.0074(12) -0.0143(11)
C19 0.0476(15) 0.0764(18) 0.0657(18) -0.0126(14) 0.0102(13) -0.0182(13)
C20 0.0454(14) 0.0386(13) 0.0586(16) 0.0013(11) 0.0034(12) -0.0079(11)
C21 0.0570(16) 0.0563(16) 0.096(2) 0.0142(15) -0.0004(15) -0.0218(13)
N1 0.0447(12) 0.0369(11) 0.0482(13) -0.0004(9) 0.0055(10) -0.0125(9)
N2 0.0419(11) 0.0385(11) 0.0494(12) -0.0050(9) 0.0020(9) -0.0101(9)
N4 0.0493(11) 0.0377(11) 0.0471(12) -0.0031(9) 0.0130(9) -0.0123(9)
O1 0.0833(14) 0.0653(12) 0.0803(14) 0.0246(11) -0.0008(11) -0.0360(11)
O2 0.0648(11) 0.0602(11) 0.0652(12) 0.0013(9) 0.0192(9) -0.0262(9)
O3 0.0634(11) 0.0509(10) 0.0545(11) -0.0026(8) 0.0237(9) -0.0121(8)
O4 0.0478(9) 0.0395(9) 0.0447(10) -0.0007(7) 0.0140(7) -0.0114(7)

loop_
_atom_type_symbol
_atom_type_description
_atom_type_scat_dispersion_real
_atom_type_scat_dispersion_imag
_atom_type_scat_source
C C 0.0033 0.0016 'International Tables Vol C Tables 4.2.6.8 and 6.1.1.4'
H H 0.0000 0.0000 'International Tables Vol C Tables 4.2.6.8 and 6.1.1.4'
N N 0.0061 0.0033 'International Tables Vol C Tables 4.2.6.8 and 6.1.1.4'
O O 0.0106 0.0060 'International Tables Vol C Tables 4.2.6.8 and 6.1.1.4'

loop_
_geom_angle_atom_site_label_1
_geom_angle_atom_site_label_2
_geom_angle_atom_site_label_3
_geom_angle
O1 C1 C2 117.6(2)
O1 C1 C6 122.0(2)
C2 C1 C6 120.3(2)
C3 C2 C1 120.3(2)
C3 C2 H2 119.8
C1 C2 H2 119.8
C2 C3 C4 120.8(2)
C2 C3 H3 119.6
C4 C3 H3 119.6
C5 C4 C3 119.0(2)
C5 C4 H4 120.5
C3 C4 H4 120.5
C4 C5 C6 121.8(2)
C4 C5 H5 119.1
C6 C5 H5 119.1
C5 C6 C1 117.7(2)
C5 C6 C7 124.16(19)
C1 C6 C7 118.2(2)
O2 C7 N1 120.8(2)
O2 C7 C6 121.6(2)
N1 C7 C6 117.57(19)
N2 C8 C9 121.4(2)
N2 C8 H8 119.3
C9 C8 H8 119.3
C10 C9 C13 119.40(19)
C10 C9 C8 124.4(2)
C13 C9 C8 116.21(19)
C9 C10 C11 122.0(2)
C9 C10 H10 119.0
C11 C10 H10 119.0
C12 C11 C14 115.87(18)
C12 C11 C10 118.05(19)
C14 C11 C10 126.06(19)
C17 C12 O4 115.95(18)
C17 C12 C11 123.80(19)
O4 C12 C11 120.25(18)
O3 C13 O4 115.71(19)
O3 C13 C9 126.2(2)
O4 C13 C9 118.06(18)
C15 C14 C11 122.1(2)
C15 C14 H14 118.9
C11 C14 H14 118.9
C14 C15 C16 121.0(2)
C14 C15 H15 119.5
C16 C15 H15 119.5
N4 C16 C17 121.16(19)
N4 C16 C15 121.37(19)
C17 C16 C15 117.47(19)
C12 C17 C16 119.73(19)
C12 C17 H17 120.1
C16 C17 H17 120.1
N4 C18 C19 113.28(19)
N4 C18 H18A 108.9
C19 C18 H18A 108.9
N4 C18 H18B 108.9
C19 C18 H18B 108.9
H18A C18 H18B 107.7
C18 C19 H19A 109.5
C18 C19 H19B 109.5
H19A C19 H19B 109.5
C18 C19 H19C 109.5
H19A C19 H19C 109.5
H19B C19 H19C 109.5
N4 C20 C21 113.0(2)
N4 C20 H20A 109.0
C21 C20 H20A 109.0
N4 C20 H20B 109.0
C21 C20 H20B 109.0
H20A C20 H20B 107.8
C20 C21 H21A 109.5
C20 C21 H21B 109.5
H21A C21 H21B 109.5
C20 C21 H21C 109.5
H21A C21 H21C 109.5
H21B C21 H21C 109.5
C7 N1 N2 120.06(19)
C7 N1 H1N 122.6(14)
N2 N1 H1N 117.1(14)
C8 N2 N1 115.44(18)
C16 N4 C20 121.70(17)
C16 N4 C18 121.85(18)
C20 N4 C18 116.44(17)
C1 O1 H1 109.5
C13 O4 C12 122.09(16)

loop_
_geom_bond_atom_site_label_1
_geom_bond_atom_site_label_2
_geom_bond_distance
C1 O1 1.346(3)
C1 C2 1.382(3)
C1 C6 1.403(3)
C2 C3 1.365(3)
C2 H2 0.9300
C3 C4 1.380(3)
C3 H3 0.9300
C4 C5 1.376(3)
C4 H4 0.9300
C5 C6 1.391(3)
C5 H5 0.9300
C6 C7 1.481(3)
C7 O2 1.238(2)
C7 N1 1.347(3)
C8 N2 1.273(2)
C8 C9 1.454(3)
C8 H8 0.9300
C9 C10 1.358(3)
C9 C13 1.444(3)
C10 C11 1.408(3)
C10 H10 0.9300
C11 C12 1.397(3)
C11 C14 1.403(3)
C12 C17 1.366(3)
C12 O4 1.382(2)
C13 O3 1.220(2)
C13 O4 1.370(2)
C14 C15 1.364(3)
C14 H14 0.9300
C15 C16 1.420(3)
C15 H15 0.9300
C16 N4 1.365(2)
C16 C17 1.406(3)
C17 H17 0.9300
C18 N4 1.462(2)
C18 C19 1.515(3)
C18 H18A 0.9700
C18 H18B 0.9700
C19 H19A 0.9600
C19 H19B 0.9600
C19 H19C 0.9600
C20 N4 1.457(3)
C20 C21 1.520(3)
C20 H20A 0.9700
C20 H20B 0.9700
C21 H21A 0.9600
C21 H21B 0.9600
C21 H21C 0.9600
N1 N2 1.382(2)
N1 H1N 0.90(2)
O1 H1 0.8200

loop_
_geom_torsion_atom_site_label_1
_geom_torsion_atom_site_label_2
_geom_torsion_atom_site_label_3
_geom_torsion_atom_site_label_4
_geom_torsion
O1 C1 C2 C3 179.6(2)
C6 C1 C2 C3 0.4(4)
C1 C2 C3 C4 -0.8(4)
C2 C3 C4 C5 0.8(4)
C3 C4 C5 C6 -0.5(4)
C4 C5 C6 C1 0.2(3)
C4 C5 C6 C7 -178.3(2)
O1 C1 C6 C5 -179.2(2)
C2 C1 C6 C5 -0.1(3)
O1 C1 C6 C7 -0.7(3)
C2 C1 C6 C7 178.5(2)
C5 C6 C7 O2 -178.2(2)
C1 C6 C7 O2 3.3(3)
C5 C6 C7 N1 2.6(3)
C1 C6 C7 N1 -175.84(19)
N2 C8 C9 C10 7.4(3)
N2 C8 C9 C13 -172.7(2)
C13 C9 C10 C11 -2.1(3)
C8 C9 C10 C11 177.84(19)
C9 C10 C11 C12 -1.2(3)
C9 C10 C11 C14 -179.6(2)
C14 C11 C12 C17 1.9(3)
C10 C11 C12 C17 -176.72(19)
C14 C11 C12 O4 -178.33(18)
C10 C11 C12 O4 3.1(3)
C10 C9 C13 O3 -175.4(2)
C8 C9 C13 O3 4.7(3)
C10 C9 C13 O4 3.4(3)
C8 C9 C13 O4 -176.48(17)
C12 C11 C14 C15 -0.7(3)
C10 C11 C14 C15 177.7(2)
C11 C14 C15 C16 -0.7(3)
C14 C15 C16 N4 -179.30(19)
C14 C15 C16 C17 1.1(3)
O4 C12 C17 C16 178.68(18)
C11 C12 C17 C16 -1.5(3)
N4 C16 C17 C12 -179.64(19)
C15 C16 C17 C12 0.0(3)
O2 C7 N1 N2 -2.2(3)
C6 C7 N1 N2 177.01(17)
C9 C8 N2 N1 -178.22(17)
C7 N1 N2 C8 -169.0(2)
C17 C16 N4 C20 2.0(3)
C15 C16 N4 C20 -177.65(19)
C17 C16 N4 C18 -176.82(19)
C15 C16 N4 C18 3.6(3)
C21 C20 N4 C16 -85.2(3)
C21 C20 N4 C18 93.6(2)
C19 C18 N4 C16 -86.6(3)
C19 C18 N4 C20 94.6(2)
O3 C13 O4 C12 177.36(18)
C9 C13 O4 C12 -1.6(3)
C17 C12 O4 C13 178.13(18)
C11 C12 O4 C13 -1.7(3)
